data_4313490
loop_
_publ_author_name
'Jamie L. Manson'

_publ_section_title
;
 Structural and Magnetic Behavior of the Kinked Chain Cu(hfac)2(tan) and
 Its Relevance to Cu(NO3)2(tan) (hfac = Hexafluoroacetylacetonate; tan =
 1,4,5-Triazanaphthalene)
;
_journal_name_full 'Inorganic Chemistry'
_journal_page_first 2602
_journal_page_last 2605
_journal_paper_doi 10.1021/ic026159p
_journal_volume 42
_journal_year 2003
_chemical_formula_moiety Cu(C5O2H2F6)2(N3C7H5)
_chemical_formula_sum 'C17 H7 Cu F12 N3 O4'
_chemical_formula_weight 608.80
_chemical_name_systematic
; 
 ? 
;
_space_group_IT_number 14
_symmetry_cell_setting monoclinic
_symmetry_space_group_name_Hall '-P 2ybc'
_symmetry_space_group_name_H-M 'P 1 21/c 1'
_atom_sites_solution_hydrogens geom
_atom_sites_solution_primary direct
_atom_sites_solution_secondary difmap
_audit_creation_method SHELXL-97
_cell_angle_alpha 90.00
_cell_angle_beta 99.298(2)
_cell_angle_gamma 90.00
_cell_formula_units_Z 4
_cell_length_a 8.3308(4)
_cell_length_b 14.8945(7)
_cell_length_c 18.3046(10)
_cell_measurement_reflns_used 915
_cell_measurement_temperature 150(2)
_cell_measurement_theta_max 27.965
_cell_measurement_theta_min 2.638
_cell_volume 2241.45(19)
_computing_cell_refinement 'BRUKER SAINT'
_computing_data_collection 'BRUKER SMART'
_computing_data_reduction 'BRUKER SHELXTL'
_computing_molecular_graphics 'BRUKER SHELXTL'
_computing_publication_material 'BRUKER XP'
_computing_structure_refinement 'SHELXL-97 (Sheldrick, 1997)'
_computing_structure_solution 'SHELXS-97 (Sheldrick, 1990)'
_diffrn_ambient_temperature 150(2)
_diffrn_measured_fraction_theta_full 0.956
_diffrn_measured_fraction_theta_max 0.956
_diffrn_measurement_device_type 'BRUKER CCD area diffractometer'
_diffrn_measurement_method 'omega scans'
_diffrn_radiation_monochromator graphite
_diffrn_radiation_source 'fine-focus sealed tube'
_diffrn_radiation_type MoK\a
_diffrn_radiation_wavelength 0.71073
_diffrn_reflns_av_R_equivalents 0.0275
_diffrn_reflns_av_sigmaI/netI 0.0242
_diffrn_reflns_limit_h_max 10
_diffrn_reflns_limit_h_min -11
_diffrn_reflns_limit_k_max 19
_diffrn_reflns_limit_k_min -18
_diffrn_reflns_limit_l_max 21
_diffrn_reflns_limit_l_min -23
_diffrn_reflns_number 15252
_diffrn_reflns_theta_full 28.28
_diffrn_reflns_theta_max 28.28
_diffrn_reflns_theta_min 1.77
_exptl_absorpt_coefficient_mu 1.104
_exptl_absorpt_correction_type SADABS
_exptl_crystal_colour blue-green
_exptl_crystal_density_diffrn 1.804
_exptl_crystal_density_method 'not measured'
_exptl_crystal_description plate
_exptl_crystal_F_000 1196
_exptl_crystal_size_max 0.40
_exptl_crystal_size_mid 0.20
_exptl_crystal_size_min 0.20
_refine_diff_density_max 0.905
_refine_diff_density_min -0.594
_refine_diff_density_rms 0.071
_refine_ls_extinction_method none
_refine_ls_goodness_of_fit_ref 1.037
_refine_ls_hydrogen_treatment mixed
_refine_ls_matrix_type full
_refine_ls_number_parameters 331
_refine_ls_number_reflns 5311
_refine_ls_number_restraints 0
_refine_ls_restrained_S_all 1.037
_refine_ls_R_factor_all 0.0565
_refine_ls_R_factor_gt 0.0421
_refine_ls_shift/su_max 0.003
_refine_ls_shift/su_mean 0.000
_refine_ls_structure_factor_coef Fsqd
_refine_ls_weighting_details 'calc w=1/[\s^2^(Fo^2^)+(0.0557P)^2^+2.4954P] where P=(Fo^2^+2Fc^2^)/3'
_refine_ls_weighting_scheme calc
_refine_ls_wR_factor_gt 0.1113
_refine_ls_wR_factor_ref 0.1213
_reflns_number_gt 4118
_reflns_number_total 5311
_reflns_threshold_expression >2sigma(I)
_cod_data_source_file ic026159psi20030127_114326.cif
_cod_data_source_block sad
_cod_database_code 4313490

loop_
_symmetry_equiv_pos_as_xyz
'x, y, z'
'-x, y+1/2, -z+1/2'
'-x, -y, -z'
'x, -y-1/2, z-1/2'

loop_
_atom_site_label
_atom_site_type_symbol
_atom_site_fract_x
_atom_site_fract_y
_atom_site_fract_z
_atom_site_U_iso_or_equiv
_atom_site_adp_type
_atom_site_occupancy
_atom_site_symmetry_multiplicity
_atom_site_calc_flag
_atom_site_refinement_flags
_atom_site_disorder_assembly
_atom_site_disorder_group
Cu1 Cu 0.27359(4) 0.000809(18) 0.316886(15) 0.02641(11) Uani 1 1 d . . .
O1 O 0.2754(2) 0.08243(11) 0.39978(9) 0.0279(4) Uani 1 1 d . . .
O2 O 0.2767(2) 0.09957(11) 0.24624(9) 0.0271(4) Uani 1 1 d . . .
O3 O 0.2785(2) -0.07909(11) 0.23349(9) 0.0264(4) Uani 1 1 d . . .
O4 O 0.2796(2) -0.09998(11) 0.38656(9) 0.0285(4) Uani 1 1 d . . .
N1 N -0.4196(3) 0.01113(14) 0.34361(11) 0.0271(4) Uani 1 1 d . . .
N4 N -0.0802(3) 0.00928(14) 0.39796(12) 0.0276(4) Uani 1 1 d . . .
N5 N -0.0240(3) 0.00491(13) 0.27847(12) 0.0268(4) Uani 1 1 d . . .
C1 C 0.2501(3) 0.16499(17) 0.39271(14) 0.0276(5) Uani 1 1 d . . .
C2 C 0.2357(4) 0.21156(19) 0.46636(16) 0.0377(6) Uani 1 1 d . . .
C3 C 0.2337(4) 0.21707(18) 0.32907(16) 0.0362(6) Uani 1 1 d . . .
H3A H 0.2086 0.2791 0.3317 0.043 Uiso 1 1 calc R . .
C4 C 0.2536(3) 0.17957(16) 0.26119(14) 0.0257(5) Uani 1 1 d . . .
C5 C 0.2496(4) 0.24378(18) 0.19481(16) 0.0365(6) Uani 1 1 d . . .
C6 C 0.2612(3) -0.16285(16) 0.23547(14) 0.0260(5) Uani 1 1 d . . .
C7 C 0.2548(4) -0.20615(19) 0.15922(16) 0.0387(6) Uani 1 1 d . . .
C8 C 0.2489(4) -0.21644(17) 0.29576(15) 0.0335(6) Uani 1 1 d . . .
H8A H 0.2299 -0.2790 0.2887 0.040 Uiso 1 1 calc R . .
C9 C 0.2640(3) -0.18032(16) 0.36738(14) 0.0274(5) Uani 1 1 d . . .
C10 C 0.2638(4) -0.24794(19) 0.43102(16) 0.0371(6) Uani 1 1 d . . .
C11 C -0.0769(3) 0.00321(17) 0.20649(14) 0.0309(5) Uani 1 1 d . . .
H11A H 0.0019 0.0011 0.1744 0.037 Uiso 1 1 calc R . .
C12 C -0.2422(2) 0.00433(12) 0.17401(10) 0.0322(6) Uani 1 1 d . . .
H12A H -0.2725 0.0037 0.1217 0.039 Uiso 1 1 calc R . .
C13 C -0.3589(2) 0.00636(12) 0.21927(10) 0.0295(5) Uani 1 1 d R . .
H13A H -0.4713 0.0063 0.1990 0.035 Uiso 1 1 calc R . .
C14 C -0.3073(3) 0.00848(15) 0.29628(13) 0.0232(5) Uani 1 1 d . . .
C15 C -0.3596(3) 0.01465(18) 0.41470(14) 0.0305(5) Uani 1 1 d . . .
H15A H -0.4330 0.0180 0.4493 0.037 Uiso 1 1 calc R . .
C16 C -0.1908(3) 0.01370(18) 0.44164(14) 0.0305(5) Uani 1 1 d . . .
H16A H -0.1556 0.0164 0.4936 0.037 Uiso 1 1 calc R . .
C17 C -0.1388(3) 0.00757(14) 0.32398(13) 0.0227(5) Uani 1 1 d . . .
F1 F 0.2473(3) 0.29989(12) 0.46352(11) 0.0629(6) Uani 1 1 d . . .
F2 F 0.0942(2) 0.19149(14) 0.48684(10) 0.0540(5) Uani 1 1 d . . .
F3 F 0.3519(2) 0.18223(13) 0.52021(10) 0.0529(5) Uani 1 1 d . . .
F4 F 0.2302(4) 0.20089(14) 0.13157(11) 0.0806(8) Uani 1 1 d . . .
F5 F 0.3831(3) 0.29265(16) 0.20176(14) 0.0730(7) Uani 1 1 d . . .
F6 F 0.1284(2) 0.30275(13) 0.19024(12) 0.0577(5) Uani 1 1 d . . .
F7 F 0.2376(5) -0.29278(13) 0.15967(13) 0.1094(13) Uani 1 1 d . . .
F8 F 0.1318(3) -0.17406(17) 0.11209(12) 0.0730(7) Uani 1 1 d . . .
F9 F 0.3855(3) -0.18563(19) 0.13076(12) 0.0792(8) Uani 1 1 d . . .
F10 F 0.2800(3) -0.20841(13) 0.49584(10) 0.0677(7) Uani 1 1 d . . .
F11 F 0.1256(2) -0.29557(14) 0.42141(13) 0.0631(6) Uani 1 1 d . . .
F12 F 0.3833(2) -0.30774(12) 0.43264(10) 0.0477(4) Uani 1 1 d . . .

loop_
_atom_site_aniso_label
_atom_site_aniso_U_11
_atom_site_aniso_U_22
_atom_site_aniso_U_33
_atom_site_aniso_U_23
_atom_site_aniso_U_13
_atom_site_aniso_U_12
Cu1 0.0432(2) 0.02082(16) 0.01608(16) -0.00055(10) 0.00746(12) 0.00042(12)
O1 0.0365(10) 0.0273(9) 0.0208(8) -0.0027(7) 0.0075(7) 0.0000(7)
O2 0.0367(10) 0.0241(8) 0.0217(8) 0.0016(7) 0.0087(7) 0.0006(7)
O3 0.0365(10) 0.0232(8) 0.0202(8) -0.0011(6) 0.0065(7) 0.0006(7)
O4 0.0383(10) 0.0276(9) 0.0205(8) 0.0029(7) 0.0074(7) 0.0010(7)
N1 0.0287(10) 0.0335(11) 0.0195(10) 0.0011(8) 0.0050(8) -0.0014(8)
N4 0.0294(11) 0.0328(11) 0.0207(10) 0.0012(8) 0.0040(8) 0.0001(8)
N5 0.0299(10) 0.0305(11) 0.0209(10) 0.0010(8) 0.0070(8) 0.0008(8)
C1 0.0275(12) 0.0294(12) 0.0265(12) -0.0083(10) 0.0064(10) -0.0023(10)
C2 0.0481(17) 0.0344(14) 0.0292(14) -0.0089(11) 0.0026(12) 0.0050(12)
C3 0.0521(17) 0.0241(12) 0.0332(14) -0.0024(10) 0.0096(12) 0.0030(11)
C4 0.0252(12) 0.0257(12) 0.0262(12) 0.0019(9) 0.0042(9) -0.0016(9)
C5 0.0479(17) 0.0280(13) 0.0347(15) 0.0066(11) 0.0103(12) 0.0019(11)
C6 0.0297(12) 0.0248(11) 0.0240(12) -0.0048(9) 0.0056(9) 0.0019(9)
C7 0.0568(18) 0.0306(14) 0.0288(14) -0.0049(11) 0.0071(13) 0.0009(12)
C8 0.0478(16) 0.0219(12) 0.0321(14) -0.0009(10) 0.0109(12) -0.0006(11)
C9 0.0296(12) 0.0270(12) 0.0272(13) 0.0054(10) 0.0096(10) 0.0045(10)
C10 0.0477(17) 0.0312(14) 0.0347(15) 0.0106(12) 0.0137(13) 0.0033(12)
C11 0.0336(13) 0.0381(14) 0.0228(12) 0.0001(10) 0.0099(10) 0.0026(11)
C12 0.0363(14) 0.0432(15) 0.0171(11) 0.0006(10) 0.0044(10) 0.0004(11)
C13 0.0319(13) 0.0368(14) 0.0191(11) -0.0011(10) 0.0022(9) -0.0002(10)
C14 0.0291(12) 0.0230(11) 0.0184(11) 0.0005(8) 0.0061(9) -0.0012(9)
C15 0.0331(13) 0.0414(14) 0.0182(11) 0.0012(10) 0.0081(10) 0.0013(11)
C16 0.0333(13) 0.0410(15) 0.0173(11) 0.0006(10) 0.0049(10) -0.0010(11)
C17 0.0288(12) 0.0209(11) 0.0192(11) 0.0001(8) 0.0060(9) -0.0011(9)
F1 0.1116(18) 0.0324(9) 0.0451(11) -0.0158(8) 0.0135(11) 0.0033(10)
F2 0.0543(11) 0.0717(13) 0.0405(10) -0.0169(9) 0.0211(9) 0.0052(10)
F3 0.0630(12) 0.0570(12) 0.0325(9) -0.0181(8) -0.0104(8) 0.0073(9)
F4 0.167(3) 0.0433(11) 0.0324(11) 0.0108(9) 0.0184(13) 0.0129(14)
F5 0.0502(12) 0.0790(15) 0.0878(17) 0.0470(13) 0.0052(11) -0.0196(11)
F6 0.0535(12) 0.0477(11) 0.0697(14) 0.0225(10) 0.0036(10) 0.0122(9)
F7 0.260(4) 0.0269(10) 0.0462(13) -0.0141(9) 0.0400(18) -0.0066(16)
F8 0.0839(16) 0.0867(16) 0.0393(11) -0.0234(11) -0.0172(11) 0.0148(13)
F9 0.0711(15) 0.125(2) 0.0488(13) -0.0406(13) 0.0313(11) -0.0148(14)
F10 0.135(2) 0.0436(11) 0.0287(10) 0.0104(8) 0.0260(11) 0.0099(12)
F11 0.0506(11) 0.0663(13) 0.0744(15) 0.0368(11) 0.0162(10) -0.0091(10)
F12 0.0537(11) 0.0391(9) 0.0492(11) 0.0151(8) 0.0048(8) 0.0115(8)

loop_
_atom_type_symbol
_atom_type_description
_atom_type_scat_dispersion_real
_atom_type_scat_dispersion_imag
_atom_type_scat_source
C C 0.0033 0.0016 'International Tables Vol C Tables 4.2.6.8 and 6.1.1.4'
H H 0.0000 0.0000 'International Tables Vol C Tables 4.2.6.8 and 6.1.1.4'
N N 0.0061 0.0033 'International Tables Vol C Tables 4.2.6.8 and 6.1.1.4'
O O 0.0106 0.0060 'International Tables Vol C Tables 4.2.6.8 and 6.1.1.4'
F F 0.0171 0.0103 'International Tables Vol C Tables 4.2.6.8 and 6.1.1.4'
Cu Cu 0.3201 1.2651 'International Tables Vol C Tables 4.2.6.8 and 6.1.1.4'

loop_
_geom_angle_atom_site_label_1
_geom_angle_atom_site_label_2
_geom_angle_atom_site_label_3
_geom_angle
_geom_angle_site_symmetry_1
_geom_angle_site_symmetry_3
_geom_angle_publ_flag
O3 Cu1 O1 178.13(7) . . ?
O3 Cu1 O2 86.39(7) . . ?
O1 Cu1 O2 92.66(7) . . ?
O3 Cu1 O4 92.32(7) . . ?
O1 Cu1 O4 88.57(7) . . ?
O2 Cu1 O4 177.49(7) . . ?
O3 Cu1 N5 86.48(7) . . ?
O1 Cu1 N5 95.04(7) . . ?
O2 Cu1 N5 85.02(7) . . ?
O4 Cu1 N5 97.06(7) . . ?
O3 Cu1 N1 92.32(7) . 1_655 ?
O1 Cu1 N1 86.03(7) . 1_655 ?
O2 Cu1 N1 87.78(7) . 1_655 ?
O4 Cu1 N1 90.12(7) . 1_655 ?
N5 Cu1 N1 172.77(7) . 1_655 ?
C1 O1 Cu1 123.68(16) . . ?
C4 O2 Cu1 123.64(16) . . ?
C6 O3 Cu1 124.66(16) . . ?
C9 O4 Cu1 124.01(16) . . ?
C11 N5 C17 117.1(2) . . ?
C11 N5 Cu1 116.26(16) . . ?
C17 N5 Cu1 126.67(16) . . ?
C16 N4 C17 115.6(2) . . ?
C15 N1 C14 115.8(2) . . ?
O1 C1 C3 128.9(2) . . ?
O1 C1 C2 112.9(2) . . ?
C3 C1 C2 118.2(2) . . ?
F1 C2 F2 108.0(2) . . ?
F1 C2 F3 107.8(2) . . ?
F2 C2 F3 106.7(2) . . ?
F1 C2 C1 113.5(2) . . ?
F2 C2 C1 110.1(2) . . ?
F3 C2 C1 110.4(2) . . ?
C1 C3 C4 120.9(2) . . ?
O2 C4 C3 128.6(2) . . ?
O2 C4 C5 113.9(2) . . ?
C3 C4 C5 117.5(2) . . ?
F4 C5 F5 109.7(3) . . ?
F4 C5 F6 106.4(3) . . ?
F5 C5 F6 105.1(2) . . ?
F4 C5 C4 112.2(2) . . ?
F5 C5 C4 110.9(2) . . ?
F6 C5 C4 112.2(2) . . ?
O3 C6 C8 128.4(2) . . ?
O3 C6 C7 112.3(2) . . ?
C8 C6 C7 119.3(2) . . ?
F7 C7 F9 109.4(3) . . ?
F7 C7 F8 106.8(3) . . ?
F9 C7 F8 105.2(3) . . ?
F7 C7 C6 113.6(2) . . ?
F9 C7 C6 110.7(2) . . ?
F8 C7 C6 110.7(2) . . ?
C6 C8 C9 121.2(2) . . ?
O4 C9 C8 128.3(2) . . ?
O4 C9 C10 115.3(2) . . ?
C8 C9 C10 116.4(2) . . ?
F10 C10 F12 108.2(2) . . ?
F10 C10 F11 108.5(2) . . ?
F12 C10 F11 105.8(2) . . ?
F10 C10 C9 112.2(2) . . ?
F12 C10 C9 111.2(2) . . ?
F11 C10 C9 110.7(2) . . ?
N5 C11 C12 124.5(2) . . ?
C13 C12 C11 118.92(13) . . ?
C12 C13 C14 118.24(13) . . ?
N1 C14 C13 120.3(2) . . ?
N1 C14 C17 120.8(2) . . ?
C13 C14 C17 119.0(2) . . ?
N1 C15 C16 122.8(2) . . ?
N4 C16 C15 122.9(2) . . ?
N4 C17 N1 115.6(2) . . ?
N4 C17 C14 122.1(2) . . ?
N5 C17 C14 122.3(2) . . ?

loop_
_geom_bond_atom_site_label_1
_geom_bond_atom_site_label_2
_geom_bond_distance
_geom_bond_site_symmetry_2
_geom_bond_publ_flag
Cu1 O3 1.9412(16) . ?
Cu1 O1 1.9424(17) . ?
Cu1 O2 1.9616(17) . ?
Cu1 O4 1.9651(17) . ?
Cu1 N1 2.528(2) 1_655 ?
Cu1 N5 2.466(2) . ?
O1 C1 1.251(3) . ?
O2 C4 1.244(3) . ?
O3 C6 1.257(3) . ?
O4 C9 1.248(3) . ?
N5 C11 1.320(3) . ?
N5 C17 1.367(3) . ?
N4 C16 1.315(3) . ?
N4 C17 1.363(3) . ?
N1 C15 1.317(3) . ?
N1 C14 1.374(3) . ?
C1 C3 1.388(4) . ?
C1 C2 1.538(3) . ?
C2 F1 1.321(3) . ?
C2 F2 1.328(4) . ?
C2 F3 1.338(3) . ?
C3 C4 1.396(4) . ?
C4 C5 1.542(4) . ?
C5 F4 1.309(4) . ?
C5 F5 1.318(3) . ?
C5 F6 1.331(3) . ?
C6 C8 1.379(4) . ?
C6 C7 1.531(4) . ?
C7 F7 1.298(3) . ?
C7 F9 1.316(4) . ?
C7 F8 1.318(4) . ?
C8 C9 1.404(4) . ?
C9 C10 1.540(3) . ?
C10 F10 1.312(3) . ?
C10 F12 1.333(3) . ?
C10 F11 1.339(4) . ?
C11 C12 1.409(3) . ?
C12 C13 1.3759 . ?
C13 C14 1.406(3) . ?
C14 C17 1.414(3) . ?
C15 C16 1.413(4) . ?

loop_
_geom_torsion_atom_site_label_1
_geom_torsion_atom_site_label_2
_geom_torsion_atom_site_label_3
_geom_torsion_atom_site_label_4
_geom_torsion
_geom_torsion_site_symmetry_1
_geom_torsion_site_symmetry_2
_geom_torsion_site_symmetry_3
_geom_torsion_site_symmetry_4
_geom_torsion_publ_flag
O3 Cu1 O1 C1 72(2) . . . . ?
O2 Cu1 O1 C1 12.6(2) . . . . ?
O4 Cu1 O1 C1 -169.6(2) . . . . ?
N5 Cu1 O1 C1 -72.6(2) . . . . ?
N1 Cu1 O1 C1 100.2(2) 1_655 . . . ?
O3 Cu1 O2 C4 170.0(2) . . . . ?
O1 Cu1 O2 C4 -11.6(2) . . . . ?
O4 Cu1 O2 C4 -130.7(16) . . . . ?
N5 Cu1 O2 C4 83.3(2) . . . . ?
N1 Cu1 O2 C4 -97.5(2) 1_655 . . . ?
O1 Cu1 O3 C6 128(2) . . . . ?
O2 Cu1 O3 C6 -171.9(2) . . . . ?
O4 Cu1 O3 C6 10.2(2) . . . . ?
N5 Cu1 O3 C6 -86.7(2) . . . . ?
N1 Cu1 O3 C6 100.4(2) 1_655 . . . ?
O3 Cu1 O4 C9 -9.3(2) . . . . ?
O1 Cu1 O4 C9 172.3(2) . . . . ?
O2 Cu1 O4 C9 -68.5(17) . . . . ?
N5 Cu1 O4 C9 77.4(2) . . . . ?
N1 Cu1 O4 C9 -101.7(2) 1_655 . . . ?
O3 Cu1 N5 C11 -36.10(18) . . . . ?
O1 Cu1 N5 C11 142.82(18) . . . . ?
O2 Cu1 N5 C11 50.58(18) . . . . ?
O4 Cu1 N5 C11 -128.00(18) . . . . ?
N1 Cu1 N5 C11 44.6(6) 1_655 . . . ?
O3 Cu1 N5 C17 143.00(19) . . . . ?
O1 Cu1 N5 C17 -38.08(19) . . . . ?
O2 Cu1 N5 C17 -130.32(19) . . . . ?
O4 Cu1 N5 C17 51.10(19) . . . . ?
N1 Cu1 N5 C17 -136.3(5) 1_655 . . . ?
Cu1 O1 C1 C3 -7.6(4) . . . . ?
Cu1 O1 C1 C2 172.24(17) . . . . ?
O1 C1 C2 F1 165.0(2) . . . . ?
C3 C1 C2 F1 -15.2(4) . . . . ?
O1 C1 C2 F2 -73.8(3) . . . . ?
C3 C1 C2 F2 106.1(3) . . . . ?
O1 C1 C2 F3 43.9(3) . . . . ?
C3 C1 C2 F3 -136.3(3) . . . . ?
O1 C1 C3 C4 -3.4(5) . . . . ?
C2 C1 C3 C4 176.8(3) . . . . ?
Cu1 O2 C4 C3 5.2(4) . . . . ?
Cu1 O2 C4 C5 -175.77(16) . . . . ?
C1 C3 C4 O2 4.7(5) . . . . ?
C1 C3 C4 C5 -174.3(2) . . . . ?
O2 C4 C5 F4 16.2(4) . . . . ?
C3 C4 C5 F4 -164.7(3) . . . . ?
O2 C4 C5 F5 -106.8(3) . . . . ?
C3 C4 C5 F5 72.3(3) . . . . ?
O2 C4 C5 F6 135.9(2) . . . . ?
C3 C4 C5 F6 -45.0(3) . . . . ?
Cu1 O3 C6 C8 -5.8(4) . . . . ?
Cu1 O3 C6 C7 174.57(17) . . . . ?
O3 C6 C7 F7 179.8(3) . . . . ?
C8 C6 C7 F7 0.0(4) . . . . ?
O3 C6 C7 F9 56.2(3) . . . . ?
C8 C6 C7 F9 -123.5(3) . . . . ?
O3 C6 C7 F8 -60.1(3) . . . . ?
C8 C6 C7 F8 120.2(3) . . . . ?
O3 C6 C8 C9 -3.6(5) . . . . ?
C7 C6 C8 C9 176.1(3) . . . . ?
Cu1 O4 C9 C8 3.9(4) . . . . ?
Cu1 O4 C9 C10 -176.99(17) . . . . ?
C6 C8 C9 O4 4.5(5) . . . . ?
C6 C8 C9 C10 -174.6(2) . . . . ?
O4 C9 C10 F10 0.1(4) . . . . ?
C8 C9 C10 F10 179.4(3) . . . . ?
O4 C9 C10 F12 -121.2(3) . . . . ?
C8 C9 C10 F12 58.0(3) . . . . ?
O4 C9 C10 F11 121.5(3) . . . . ?
C8 C9 C10 F11 -59.3(3) . . . . ?
C17 N5 C11 C12 0.3(4) . . . . ?
Cu1 N5 C11 C12 179.46(17) . . . . ?
N5 C11 C12 C13 -0.7(3) . . . . ?
C11 C12 C13 C14 0.86(16) . . . . ?
C15 N1 C14 C13 -178.8(2) . . . . ?
C15 N1 C14 C17 1.4(3) . . . . ?
C12 C13 C14 N1 179.58(15) . . . . ?
C12 C13 C14 C17 -0.6(2) . . . . ?
C14 N1 C15 C16 -1.4(4) . . . . ?
C17 N4 C16 C15 1.4(4) . . . . ?
N1 C15 C16 N4 0.0(4) . . . . ?
C16 N4 C17 N5 178.7(2) . . . . ?
C16 N4 C17 C14 -1.4(3) . . . . ?
C11 N5 C17 N4 -180.0(2) . . . . ?
Cu1 N5 C17 N4 0.9(3) . . . . ?
C11 N5 C17 C14 0.0(3) . . . . ?
Cu1 N5 C17 C14 -179.07(16) . . . . ?
N1 C14 C17 N4 0.0(3) . . . . ?
C13 C14 C17 N4 -179.8(2) . . . . ?
N1 C14 C17 N5 180.0(2) . . . . ?
C13 C14 C17 N5 0.1(3) . . . . ?
